data_7213958
loop_
_publ_author_name
'Li, Jie'
'Sheng, Tianlu'
'Bai, Songyan'
'Hu, Shengmin'
'Wen, Yuehong'
'Fu, Ruibiao'
'Huang, Yihui'
'Xue, Zhenzhen'
'Wu, Xintao'

_publ_section_title
;
 A series of metal--organic frameworks containing diverse secondary
 building units derived from a flexible triazine-based tetracarboxylic
 ligand
;
_journal_issue 11
_journal_name_full CrystEngComm
_journal_page_first 2188
_journal_paper_doi 10.1039/c3ce42045k
_journal_volume 16
_journal_year 2014
_chemical_formula_sum 'C30 H39 N9 O13 Zn2'
_chemical_formula_weight 864.44
_chemical_name_systematic
; 
 ? 
;
_space_group_IT_number 2
_symmetry_cell_setting triclinic
_symmetry_space_group_name_Hall '-P 1'
_symmetry_space_group_name_H-M 'P -1'
_atom_sites_solution_hydrogens geom
_atom_sites_solution_primary direct
_atom_sites_solution_secondary difmap
_audit_creation_method SHELXL-97
_cell_angle_alpha 103.897(4)
_cell_angle_beta 96.463(2)
_cell_angle_gamma 98.338(4)
_cell_formula_units_Z 2
_cell_length_a 8.8692(7)
_cell_length_b 13.3176(14)
_cell_length_c 15.8973(15)
_cell_measurement_reflns_used 5164
_cell_measurement_temperature 293(2)
_cell_measurement_theta_max 27.4778
_cell_measurement_theta_min 2.3374
_cell_volume 1782.1(3)
_computing_structure_refinement 'SHELXL-97 (Sheldrick, 1997)'
_computing_structure_solution 'SHELXS-97 (Sheldrick, 1990)'
_diffrn_ambient_temperature 293(2)
_diffrn_detector_area_resol_mean 28.57
_diffrn_measured_fraction_theta_full 0.987
_diffrn_measured_fraction_theta_max 0.987
_diffrn_measurement_device_type Saturn724
_diffrn_measurement_method CCD_Profile_fitting
_diffrn_radiation_monochromator graphite
_diffrn_radiation_source 'fine-focus sealed tube'
_diffrn_radiation_type MoK\a
_diffrn_radiation_wavelength 0.71073
_diffrn_reflns_av_R_equivalents 0.0536
_diffrn_reflns_av_sigmaI/netI 0.0669
_diffrn_reflns_limit_h_max 11
_diffrn_reflns_limit_h_min -11
_diffrn_reflns_limit_k_max 17
_diffrn_reflns_limit_k_min -17
_diffrn_reflns_limit_l_max 20
_diffrn_reflns_limit_l_min -20
_diffrn_reflns_number 19056
_diffrn_reflns_theta_full 27.47
_diffrn_reflns_theta_max 27.47
_diffrn_reflns_theta_min 2.34
_exptl_absorpt_coefficient_mu 1.424
_exptl_absorpt_correction_T_max 1.000
_exptl_absorpt_correction_T_min 0.7553
_exptl_absorpt_correction_type multi-scan
_exptl_crystal_colour colorless
_exptl_crystal_density_diffrn 1.611
_exptl_crystal_density_method 'not measured'
_exptl_crystal_description prism
_exptl_crystal_F_000 892
_exptl_crystal_size_max 0.2
_exptl_crystal_size_mid 0.2
_exptl_crystal_size_min 0.2
_refine_diff_density_max 0.916
_refine_diff_density_min -0.665
_refine_diff_density_rms 0.106
_refine_ls_extinction_method none
_refine_ls_goodness_of_fit_ref 1.056
_refine_ls_hydrogen_treatment mixed
_refine_ls_matrix_type full
_refine_ls_number_parameters 487
_refine_ls_number_reflns 8079
_refine_ls_number_restraints 0
_refine_ls_restrained_S_all 1.056
_refine_ls_R_factor_all 0.0608
_refine_ls_R_factor_gt 0.0467
_refine_ls_shift/su_max 0.017
_refine_ls_shift/su_mean 0.002
_refine_ls_structure_factor_coef Fsqd
_refine_ls_weighting_details 'calc w=1/[\s^2^(Fo^2^)+(0.0695P)^2^+0.0000P] where P=(Fo^2^+2Fc^2^)/3'
_refine_ls_weighting_scheme calc
_refine_ls_wR_factor_gt 0.1244
_refine_ls_wR_factor_ref 0.1317
_reflns_number_gt 6434
_reflns_number_total 8079
_reflns_threshold_expression >2sigma(I)
_cod_data_source_file c3ce42045k.txt
_cod_data_source_block a
_cod_original_sg_symbol_H-M p-1
_cod_database_code 7213958

loop_
_symmetry_equiv_pos_as_xyz
'x, y, z'
'-x, -y, -z'

loop_
_atom_site_label
_atom_site_type_symbol
_atom_site_fract_x
_atom_site_fract_y
_atom_site_fract_z
_atom_site_U_iso_or_equiv
_atom_site_adp_type
_atom_site_occupancy
_atom_site_symmetry_multiplicity
_atom_site_calc_flag
_atom_site_refinement_flags
Zn1 Zn 0.32576(4) 0.01064(3) 0.36664(2) 0.01616(11) Uani 1 1 d .
Zn2 Zn 0.64758(4) 0.30991(3) 0.54802(2) 0.01842(11) Uani 1 1 d .
O1 O 1.1928(3) 0.6191(2) 0.33768(16) 0.0336(6) Uani 1 1 d .
O2 O 1.1847(3) 0.5376(2) 0.44087(17) 0.0347(6) Uani 1 1 d .
O3 O -0.2390(2) -0.07576(18) -0.27471(14) 0.0224(5) Uani 1 1 d .
O4 O -0.0996(3) 0.07670(18) -0.26898(14) 0.0256(5) Uani 1 1 d .
O5 O 0.5059(2) 0.12516(17) 0.42438(14) 0.0214(5) Uani 1 1 d .
O6 O 0.7458(2) 0.21071(16) 0.46642(13) 0.0187(5) Uani 1 1 d .
O7 O 0.3756(2) -0.12075(17) 0.38697(14) 0.0207(5) Uani 1 1 d .
O8 O 0.5010(2) -0.25427(17) 0.38014(14) 0.0202(5) Uani 1 1 d .
O9 O 0.2074(2) 0.06544(16) 0.46486(13) 0.0194(5) Uani 1 1 d .
O10 O 0.4970(3) 0.35750(18) 0.46667(15) 0.0240(5) Uani 1 1 d .
O11 O 0.5018(3) 0.3080(2) 0.00715(18) 0.0401(7) Uani 1 1 d .
O12 O 0.2180(3) -0.29228(19) 0.05060(15) 0.0299(6) Uani 1 1 d .
O13 O -0.1064(5) 0.2852(2) -0.20520(18) 0.0672(11) Uani 1 1 d .
N1 N 0.4474(3) -0.05584(19) 0.16124(16) 0.0153(5) Uani 1 1 d .
N2 N 0.4538(3) 0.0889(2) 0.09574(16) 0.0158(5) Uani 1 1 d .
N3 N 0.6151(3) 0.10829(19) 0.23184(15) 0.0159(5) Uani 1 1 d .
N4 N 0.6324(3) 0.23761(19) 0.15529(15) 0.0155(5) Uani 1 1 d .
H4A H 0.5920 0.2566 0.1111 0.019 Uiso 1 1 calc R
N5 N 0.2818(3) -0.07044(19) 0.03761(15) 0.0149(5) Uani 1 1 d .
H5A H 0.2601 -0.1340 0.0416 0.018 Uiso 1 1 calc R
N6 N 0.5940(3) -0.0277(2) 0.29822(16) 0.0193(5) Uani 1 1 d .
N7 N 0.1247(3) 0.2123(2) 0.53548(17) 0.0193(5) Uani 1 1 d .
N8 N 0.2905(4) 0.3767(3) -0.0294(2) 0.0395(8) Uani 1 1 d .
N9 N 0.4619(3) 0.4099(2) 0.34189(17) 0.0224(6) Uani 1 1 d .
C1 C 0.5502(3) 0.0085(2) 0.22582(19) 0.0164(6) Uani 1 1 d .
C2 C 0.5657(3) 0.1414(2) 0.16242(18) 0.0144(6) Uani 1 1 d .
C3 C 0.3980(3) -0.0085(2) 0.09906(18) 0.0137(6) Uani 1 1 d .
C4 C 0.7566(3) 0.3097(2) 0.20910(19) 0.0149(6) Uani 1 1 d .
C5 C 0.8388(3) 0.3817(2) 0.1720(2) 0.0192(6) Uani 1 1 d .
H5B H 0.8122 0.3780 0.1129 0.023 Uiso 1 1 calc R
C6 C 0.9585(4) 0.4577(2) 0.2220(2) 0.0213(7) Uani 1 1 d .
H6A H 1.0110 0.5055 0.1966 0.026 Uiso 1 1 calc R
C7 C 1.0018(3) 0.4635(2) 0.3104(2) 0.0193(6) Uani 1 1 d .
C8 C 0.9200(4) 0.3925(3) 0.3468(2) 0.0232(7) Uani 1 1 d .
H8A H 0.9472 0.3962 0.4058 0.028 Uiso 1 1 calc R
C9 C 0.7985(4) 0.3162(2) 0.29760(19) 0.0210(7) Uani 1 1 d .
H9A H 0.7450 0.2694 0.3235 0.025 Uiso 1 1 calc R
C10 C 1.1330(4) 0.5442(3) 0.3662(2) 0.0260(7) Uani 1 1 d .
C11 C 0.1906(3) -0.0482(2) -0.03178(18) 0.0147(6) Uani 1 1 d .
C12 C 0.2219(4) 0.0420(3) -0.06188(19) 0.0195(6) Uani 1 1 d .
H12A H 0.3093 0.0926 -0.0366 0.023 Uiso 1 1 calc R
C13 C 0.1203(4) 0.0547(2) -0.1300(2) 0.0197(6) Uani 1 1 d .
H13A H 0.1408 0.1148 -0.1498 0.024 Uiso 1 1 calc R
C14 C -0.0102(3) -0.0191(2) -0.16955(19) 0.0180(6) Uani 1 1 d .
C15 C -0.0377(4) -0.1100(3) -0.1400(2) 0.0212(7) Uani 1 1 d .
H15A H -0.1239 -0.1613 -0.1662 0.025 Uiso 1 1 calc R
C16 C 0.0617(4) -0.1243(2) -0.0723(2) 0.0206(7) Uani 1 1 d .
H16A H 0.0423 -0.1853 -0.0537 0.025 Uiso 1 1 calc R
C17 C -0.1220(3) -0.0041(3) -0.24137(19) 0.0193(6) Uani 1 1 d .
C18 C 0.7100(4) 0.0416(2) 0.36819(19) 0.0195(6) Uani 1 1 d .
H18A H 0.7960 0.0693 0.3428 0.023 Uiso 1 1 calc R
H18B H 0.7483 0.0011 0.4065 0.023 Uiso 1 1 calc R
C19 C 0.6482(3) 0.1322(2) 0.42205(18) 0.0172(6) Uani 1 1 d .
C20 C 0.5697(4) -0.1395(2) 0.29168(19) 0.0203(7) Uani 1 1 d .
H20A H 0.6693 -0.1609 0.2991 0.024 Uiso 1 1 calc R
H20B H 0.5172 -0.1770 0.2333 0.024 Uiso 1 1 calc R
C21 C 0.4758(3) -0.1719(2) 0.35862(19) 0.0183(6) Uani 1 1 d .
C22 C 0.2043(3) 0.1620(2) 0.48030(19) 0.0190(6) Uani 1 1 d .
H22A H 0.2632 0.2007 0.4502 0.023 Uiso 1 1 calc R
C23 C 0.0322(4) 0.1596(3) 0.5886(2) 0.0237(7) Uani 1 1 d .
H23A H 0.0376 0.0861 0.5738 0.036 Uiso 1 1 calc R
H23B H -0.0731 0.1682 0.5773 0.036 Uiso 1 1 calc R
H23C H 0.0717 0.1901 0.6497 0.036 Uiso 1 1 calc R
C24 C 0.1283(4) 0.3233(3) 0.5495(2) 0.0305(8) Uani 1 1 d .
H24A H 0.1917 0.3494 0.5115 0.046 Uiso 1 1 calc R
H24B H 0.1701 0.3586 0.6094 0.046 Uiso 1 1 calc R
H24C H 0.0255 0.3362 0.5368 0.046 Uiso 1 1 calc R
C25 C 0.3737(5) 0.3295(3) 0.0181(3) 0.0392(9) Uani 1 1 d .
H25A H 0.3315 0.3108 0.0643 0.047 Uiso 1 1 calc R
C26 C 0.1486(6) 0.4086(5) -0.0068(5) 0.0835(19) Uani 1 1 d .
H26A H 0.1251 0.3873 0.0445 0.125 Uiso 1 1 calc R
H26B H 0.0665 0.3760 -0.0547 0.125 Uiso 1 1 calc R
H26C H 0.1596 0.4836 0.0047 0.125 Uiso 1 1 calc R
C27 C 0.3457(6) 0.4043(4) -0.1049(3) 0.0667(15) Uani 1 1 d .
H27A H 0.4425 0.3816 -0.1120 0.100 Uiso 1 1 calc R
H27B H 0.3594 0.4792 -0.0962 0.100 Uiso 1 1 calc R
H27C H 0.2718 0.3705 -0.1566 0.100 Uiso 1 1 calc R
C28 C 0.5374(4) 0.4158(3) 0.4194(2) 0.0228(7) Uani 1 1 d .
H28A H 0.6264 0.4663 0.4402 0.027 Uiso 1 1 calc R
C29 C 0.3293(4) 0.3270(3) 0.3027(3) 0.0369(9) Uani 1 1 d .
H29A H 0.3097 0.2845 0.3426 0.055 Uiso 1 1 calc R
H29B H 0.3501 0.2841 0.2490 0.055 Uiso 1 1 calc R
H29C H 0.2406 0.3579 0.2907 0.055 Uiso 1 1 calc R
C30 C 0.5092(4) 0.4825(3) 0.2904(2) 0.0323(8) Uani 1 1 d .
H30A H 0.5973 0.5331 0.3230 0.049 Uiso 1 1 calc R
H30B H 0.4260 0.5181 0.2780 0.049 Uiso 1 1 calc R
H30C H 0.5353 0.4442 0.2364 0.049 Uiso 1 1 calc R

loop_
_atom_site_aniso_label
_atom_site_aniso_U_11
_atom_site_aniso_U_22
_atom_site_aniso_U_33
_atom_site_aniso_U_23
_atom_site_aniso_U_13
_atom_site_aniso_U_12
Zn1 0.0172(2) 0.0169(2) 0.01408(18) 0.00529(14) -0.00116(13) 0.00287(14)
Zn2 0.0185(2) 0.0172(2) 0.01784(19) 0.00454(15) -0.00119(14) 0.00083(15)
O1 0.0292(14) 0.0273(14) 0.0317(14) -0.0050(11) 0.0049(11) -0.0139(11)
O2 0.0323(14) 0.0260(14) 0.0337(14) -0.0038(11) -0.0178(11) 0.0033(11)
O3 0.0199(11) 0.0306(13) 0.0159(10) 0.0089(9) -0.0058(9) 0.0042(10)
O4 0.0328(13) 0.0260(13) 0.0199(11) 0.0105(10) -0.0032(10) 0.0089(10)
O5 0.0187(11) 0.0236(12) 0.0197(11) 0.0055(9) -0.0028(9) 0.0013(9)
O6 0.0199(11) 0.0169(11) 0.0166(10) 0.0036(9) -0.0016(8) -0.0005(9)
O7 0.0211(11) 0.0191(12) 0.0248(11) 0.0101(9) 0.0030(9) 0.0056(9)
O8 0.0237(12) 0.0161(11) 0.0211(11) 0.0075(9) -0.0007(9) 0.0030(9)
O9 0.0237(12) 0.0166(11) 0.0192(11) 0.0061(9) 0.0049(9) 0.0045(9)
O10 0.0226(12) 0.0244(13) 0.0258(12) 0.0120(10) -0.0025(9) 0.0027(10)
O11 0.0360(16) 0.0558(18) 0.0415(15) 0.0312(14) 0.0042(12) 0.0201(13)
O12 0.0367(14) 0.0276(14) 0.0230(12) 0.0085(10) -0.0008(10) -0.0009(11)
O13 0.146(4) 0.0253(16) 0.0295(15) 0.0053(12) 0.0326(19) 0.0022(19)
N1 0.0158(12) 0.0150(13) 0.0143(12) 0.0058(10) -0.0030(9) 0.0010(10)
N2 0.0141(12) 0.0180(13) 0.0142(12) 0.0060(10) -0.0039(9) 0.0006(10)
N3 0.0182(13) 0.0155(13) 0.0128(12) 0.0053(10) -0.0027(10) -0.0002(10)
N4 0.0175(13) 0.0150(13) 0.0130(11) 0.0071(10) -0.0046(9) -0.0012(10)
N5 0.0165(12) 0.0127(13) 0.0143(12) 0.0067(10) -0.0043(9) -0.0017(10)
N6 0.0267(14) 0.0154(13) 0.0132(12) 0.0052(10) -0.0037(10) -0.0015(11)
N7 0.0182(13) 0.0185(14) 0.0216(13) 0.0061(11) 0.0040(10) 0.0022(11)
N8 0.0278(17) 0.0358(19) 0.055(2) 0.0162(16) -0.0047(15) 0.0078(14)
N9 0.0215(14) 0.0217(15) 0.0240(14) 0.0089(12) -0.0008(11) 0.0024(11)
C1 0.0164(15) 0.0193(16) 0.0135(13) 0.0054(12) -0.0011(11) 0.0041(12)
C2 0.0137(14) 0.0148(15) 0.0144(13) 0.0040(11) 0.0016(11) 0.0015(12)
C3 0.0130(14) 0.0162(15) 0.0112(13) 0.0032(11) 0.0004(10) 0.0018(11)
C4 0.0161(15) 0.0113(15) 0.0152(14) 0.0029(11) -0.0025(11) 0.0007(11)
C5 0.0218(16) 0.0181(16) 0.0172(14) 0.0062(12) 0.0001(12) 0.0010(13)
C6 0.0230(16) 0.0167(16) 0.0216(16) 0.0040(13) 0.0025(13) -0.0020(13)
C7 0.0156(15) 0.0156(16) 0.0236(16) 0.0018(13) -0.0014(12) 0.0021(12)
C8 0.0313(18) 0.0217(17) 0.0142(14) 0.0044(13) -0.0031(13) 0.0032(14)
C9 0.0273(17) 0.0173(16) 0.0162(14) 0.0063(12) -0.0013(12) -0.0029(13)
C10 0.0180(16) 0.0190(18) 0.0327(18) -0.0078(14) 0.0001(14) 0.0037(13)
C11 0.0130(14) 0.0187(16) 0.0111(13) 0.0037(11) -0.0025(11) 0.0025(12)
C12 0.0188(16) 0.0207(17) 0.0163(14) 0.0057(12) -0.0044(12) -0.0016(13)
C13 0.0240(16) 0.0184(16) 0.0185(15) 0.0094(12) 0.0026(12) 0.0022(13)
C14 0.0177(15) 0.0240(17) 0.0117(13) 0.0035(12) -0.0009(11) 0.0063(13)
C15 0.0182(16) 0.0188(17) 0.0222(15) 0.0037(13) -0.0064(12) -0.0010(13)
C16 0.0218(16) 0.0191(17) 0.0210(15) 0.0094(13) -0.0020(12) 0.0006(13)
C17 0.0184(16) 0.0272(18) 0.0139(14) 0.0055(13) 0.0022(12) 0.0096(13)
C18 0.0218(16) 0.0210(17) 0.0140(14) 0.0042(12) -0.0016(12) 0.0027(13)
C19 0.0220(16) 0.0183(16) 0.0119(13) 0.0087(12) -0.0027(11) 0.0018(13)
C20 0.0267(17) 0.0172(16) 0.0163(14) 0.0048(12) -0.0010(12) 0.0043(13)
C21 0.0166(15) 0.0164(16) 0.0186(15) 0.0042(12) -0.0052(12) -0.0015(12)
C22 0.0150(15) 0.0216(17) 0.0199(15) 0.0083(13) -0.0004(12) -0.0006(12)
C23 0.0209(16) 0.0314(19) 0.0216(16) 0.0113(14) 0.0044(13) 0.0053(14)
C24 0.031(2) 0.0198(18) 0.041(2) 0.0069(16) 0.0122(16) 0.0036(15)
C25 0.039(2) 0.039(2) 0.040(2) 0.0153(18) 0.0016(18) 0.0007(18)
C26 0.046(3) 0.082(4) 0.134(6) 0.038(4) 0.022(3) 0.026(3)
C27 0.076(4) 0.080(4) 0.059(3) 0.040(3) 0.002(3) 0.035(3)
C28 0.0200(16) 0.0211(17) 0.0259(17) 0.0057(14) -0.0006(13) 0.0033(13)
C29 0.039(2) 0.028(2) 0.036(2) 0.0104(17) -0.0121(17) -0.0090(17)
C30 0.036(2) 0.036(2) 0.0284(18) 0.0178(16) 0.0020(15) 0.0057(17)

loop_
_atom_type_symbol
_atom_type_description
_atom_type_scat_dispersion_real
_atom_type_scat_dispersion_imag
_atom_type_scat_source
C C 0.0033 0.0016 'International Tables Vol C Tables 4.2.6.8 and 6.1.1.4'
H H 0.0000 0.0000 'International Tables Vol C Tables 4.2.6.8 and 6.1.1.4'
N N 0.0061 0.0033 'International Tables Vol C Tables 4.2.6.8 and 6.1.1.4'
O O 0.0106 0.0060 'International Tables Vol C Tables 4.2.6.8 and 6.1.1.4'
Zn Zn 0.2839 1.4301 'International Tables Vol C Tables 4.2.6.8 and 6.1.1.4'

loop_
_geom_angle_atom_site_label_1
_geom_angle_atom_site_label_2
_geom_angle_atom_site_label_3
_geom_angle
_geom_angle_site_symmetry_1
_geom_angle_site_symmetry_3
O7 Zn1 O5 107.75(9) . .
O7 Zn1 O3 143.64(9) . 2
O5 Zn1 O3 98.48(9) . 2
O7 Zn1 O9 104.43(9) . .
O5 Zn1 O9 89.63(9) . .
O3 Zn1 O9 100.38(9) 2 .
O7 Zn1 O4 92.48(8) . 2
O5 Zn1 O4 158.24(8) . 2
O3 Zn1 O4 59.79(8) 2 2
O9 Zn1 O4 93.05(8) . 2
O7 Zn1 C17 119.38(10) . 2
O5 Zn1 C17 128.58(10) . 2
O3 Zn1 C17 30.12(10) 2 2
O9 Zn1 C17 97.15(9) . 2
O4 Zn1 C17 29.68(9) 2 2
O6 Zn2 O8 119.70(9) . 2_656
O6 Zn2 O10 103.49(9) . .
O8 Zn2 O10 98.91(9) 2_656 .
O6 Zn2 O1 108.44(9) . 2_766
O8 Zn2 O1 90.10(9) 2_656 2_766
O10 Zn2 O1 136.63(10) . 2_766
O6 Zn2 O2 98.82(9) . 2_766
O8 Zn2 O2 137.54(9) 2_656 2_766
O10 Zn2 O2 87.84(9) . 2_766
O1 Zn2 O2 59.19(9) 2_766 2_766
O6 Zn2 C10 105.21(9) . 2_766
O8 Zn2 C10 115.53(10) 2_656 2_766
O10 Zn2 C10 113.46(10) . 2_766
O1 Zn2 C10 29.74(11) 2_766 2_766
O2 Zn2 C10 29.45(10) 2_766 2_766
C10 O1 Zn2 94.8(2) . 2_766
C10 O2 Zn2 86.3(2) . 2_766
C17 O3 Zn1 97.39(18) . 2
C17 O4 Zn1 82.04(18) . 2
C19 O5 Zn1 132.3(2) . .
C19 O6 Zn2 111.12(19) . .
C21 O7 Zn1 129.5(2) . .
C21 O8 Zn2 115.7(2) . 2_656
C22 O9 Zn1 114.54(18) . .
C28 O10 Zn2 123.5(2) . .
C1 N1 C3 112.9(2) . .
C3 N2 C2 114.1(2) . .
C2 N3 C1 112.7(2) . .
C2 N4 C4 129.6(2) . .
C2 N4 H4A 115.2 . .
C4 N4 H4A 115.2 . .
C3 N5 C11 130.8(2) . .
C3 N5 H5A 114.6 . .
C11 N5 H5A 114.6 . .
C1 N6 C20 120.3(2) . .
C1 N6 C18 117.9(2) . .
C20 N6 C18 118.3(2) . .
C22 N7 C24 121.4(3) . .
C22 N7 C23 122.0(3) . .
C24 N7 C23 116.6(3) . .
C25 N8 C26 122.8(4) . .
C25 N8 C27 120.0(4) . .
C26 N8 C27 117.1(4) . .
C28 N9 C29 120.6(3) . .
C28 N9 C30 122.2(3) . .
C29 N9 C30 117.2(3) . .
N1 C1 N3 127.6(3) . .
N1 C1 N6 117.8(3) . .
N3 C1 N6 114.5(3) . .
N3 C2 N2 126.5(3) . .
N3 C2 N4 119.3(3) . .
N2 C2 N4 114.2(2) . .
N2 C3 N5 121.1(2) . .
N2 C3 N1 125.7(3) . .
N5 C3 N1 113.3(2) . .
C9 C4 N4 123.6(3) . .
C9 C4 C5 118.8(3) . .
N4 C4 C5 117.6(3) . .
C6 C5 C4 120.8(3) . .
C6 C5 H5B 119.6 . .
C4 C5 H5B 119.6 . .
C5 C6 C7 120.5(3) . .
C5 C6 H6A 119.7 . .
C7 C6 H6A 119.7 . .
C8 C7 C6 118.5(3) . .
C8 C7 C10 119.7(3) . .
C6 C7 C10 121.8(3) . .
C7 C8 C9 121.7(3) . .
C7 C8 H8A 119.2 . .
C9 C8 H8A 119.2 . .
C8 C9 C4 119.7(3) . .
C8 C9 H9A 120.1 . .
C4 C9 H9A 120.1 . .
O2 C10 O1 119.7(3) . .
O2 C10 C7 120.3(3) . .
O1 C10 C7 120.0(3) . .
O2 C10 Zn2 64.28(18) . 2_766
O1 C10 Zn2 55.42(17) . 2_766
C7 C10 Zn2 175.3(3) . 2_766
C16 C11 C12 119.5(3) . .
C16 C11 N5 115.5(3) . .
C12 C11 N5 125.0(3) . .
C13 C12 C11 118.9(3) . .
C13 C12 H12A 120.5 . .
C11 C12 H12A 120.5 . .
C14 C13 C12 122.2(3) . .
C14 C13 H13A 118.9 . .
C12 C13 H13A 118.9 . .
C13 C14 C15 118.1(3) . .
C13 C14 C17 122.2(3) . .
C15 C14 C17 119.7(3) . .
C16 C15 C14 120.7(3) . .
C16 C15 H15A 119.6 . .
C14 C15 H15A 119.6 . .
C15 C16 C11 120.6(3) . .
C15 C16 H16A 119.7 . .
C11 C16 H16A 119.7 . .
O4 C17 O3 120.7(3) . .
O4 C17 C14 120.8(3) . .
O3 C17 C14 118.5(3) . .
O4 C17 Zn1 68.28(16) . 2
O3 C17 Zn1 52.48(14) . 2
C14 C17 Zn1 170.6(2) . 2
N6 C18 C19 112.8(2) . .
N6 C18 H18A 109.0 . .
C19 C18 H18A 109.0 . .
N6 C18 H18B 109.0 . .
C19 C18 H18B 109.0 . .
H18A C18 H18B 107.8 . .
O5 C19 O6 122.8(3) . .
O5 C19 C18 120.1(3) . .
O6 C19 C18 117.0(3) . .
N6 C20 C21 114.1(3) . .
N6 C20 H20A 108.7 . .
C21 C20 H20A 108.7 . .
N6 C20 H20B 108.7 . .
C21 C20 H20B 108.7 . .
H20A C20 H20B 107.6 . .
O7 C21 O8 123.2(3) . .
O7 C21 C20 120.5(3) . .
O8 C21 C20 116.2(3) . .
O9 C22 N7 125.0(3) . .
O9 C22 H22A 117.5 . .
N7 C22 H22A 117.5 . .
N7 C23 H23A 109.5 . .
N7 C23 H23B 109.5 . .
H23A C23 H23B 109.5 . .
N7 C23 H23C 109.5 . .
H23A C23 H23C 109.5 . .
H23B C23 H23C 109.5 . .
N7 C24 H24A 109.5 . .
N7 C24 H24B 109.5 . .
H24A C24 H24B 109.5 . .
N7 C24 H24C 109.5 . .
H24A C24 H24C 109.5 . .
H24B C24 H24C 109.5 . .
O11 C25 N8 126.4(4) . .
O11 C25 H25A 116.8 . .
N8 C25 H25A 116.8 . .
N8 C26 H26A 109.5 . .
N8 C26 H26B 109.5 . .
H26A C26 H26B 109.5 . .
N8 C26 H26C 109.5 . .
H26A C26 H26C 109.5 . .
H26B C26 H26C 109.5 . .
N8 C27 H27A 109.5 . .
N8 C27 H27B 109.5 . .
H27A C27 H27B 109.5 . .
N8 C27 H27C 109.5 . .
H27A C27 H27C 109.5 . .
H27B C27 H27C 109.5 . .
O10 C28 N9 123.9(3) . .
O10 C28 H28A 118.1 . .
N9 C28 H28A 118.1 . .
N9 C29 H29A 109.5 . .
N9 C29 H29B 109.5 . .
H29A C29 H29B 109.5 . .
N9 C29 H29C 109.5 . .
H29A C29 H29C 109.5 . .
H29B C29 H29C 109.5 . .
N9 C30 H30A 109.5 . .
N9 C30 H30B 109.5 . .
H30A C30 H30B 109.5 . .
N9 C30 H30C 109.5 . .
H30A C30 H30C 109.5 . .
H30B C30 H30C 109.5 . .

loop_
_geom_bond_atom_site_label_1
_geom_bond_atom_site_label_2
_geom_bond_distance
_geom_bond_site_symmetry_2
Zn1 O7 1.956(2) .
Zn1 O5 2.003(2) .
Zn1 O3 2.007(2) 2
Zn1 O9 2.029(2) .
Zn1 O4 2.354(2) 2
Zn1 C17 2.510(3) 2
Zn2 O6 1.988(2) .
Zn2 O8 2.013(2) 2_656
Zn2 O10 2.027(2) .
Zn2 O1 2.099(2) 2_766
Zn2 O2 2.294(3) 2_766
Zn2 C10 2.541(3) 2_766
O1 C10 1.265(4) .
O1 Zn2 2.099(2) 2_766
O2 C10 1.252(4) .
O2 Zn2 2.294(3) 2_766
O3 C17 1.270(4) .
O3 Zn1 2.007(2) 2
O4 C17 1.255(4) .
O4 Zn1 2.354(2) 2
O5 C19 1.257(4) .
O6 C19 1.259(4) .
O7 C21 1.255(4) .
O8 C21 1.266(4) .
O8 Zn2 2.013(2) 2_656
O9 C22 1.254(4) .
O10 C28 1.247(4) .
O11 C25 1.232(5) .
N1 C1 1.326(4) .
N1 C3 1.360(3) .
N2 C3 1.335(4) .
N2 C2 1.343(4) .
N3 C2 1.336(3) .
N3 C1 1.346(4) .
N4 C2 1.367(4) .
N4 C4 1.398(4) .
N4 H4A 0.8600 .
N5 C3 1.355(4) .
N5 C11 1.409(3) .
N5 H5A 0.8600 .
N6 C1 1.388(4) .
N6 C20 1.450(4) .
N6 C18 1.456(4) .
N7 C22 1.308(4) .
N7 C24 1.437(4) .
N7 C23 1.467(4) .
N8 C25 1.322(5) .
N8 C26 1.441(6) .
N8 C27 1.453(6) .
N9 C28 1.314(4) .
N9 C29 1.456(4) .
N9 C30 1.456(4) .
C4 C9 1.393(4) .
C4 C5 1.401(4) .
C5 C6 1.377(4) .
C5 H5B 0.9300 .
C6 C7 1.395(4) .
C6 H6A 0.9300 .
C7 C8 1.383(4) .
C7 C10 1.497(4) .
C8 C9 1.385(4) .
C8 H8A 0.9300 .
C9 H9A 0.9300 .
C10 Zn2 2.541(3) 2_766
C11 C16 1.391(4) .
C11 C12 1.398(4) .
C12 C13 1.388(4) .
C12 H12A 0.9300 .
C13 C14 1.382(4) .
C13 H13A 0.9300 .
C14 C15 1.400(4) .
C14 C17 1.496(4) .
C15 C16 1.379(4) .
C15 H15A 0.9300 .
C16 H16A 0.9300 .
C17 Zn1 2.510(3) 2
C18 C19 1.513(4) .
C18 H18A 0.9700 .
C18 H18B 0.9700 .
C20 C21 1.526(4) .
C20 H20A 0.9700 .
C20 H20B 0.9700 .
C22 H22A 0.9300 .
C23 H23A 0.9600 .
C23 H23B 0.9600 .
C23 H23C 0.9600 .
C24 H24A 0.9600 .
C24 H24B 0.9600 .
C24 H24C 0.9600 .
C25 H25A 0.9300 .
C26 H26A 0.9600 .
C26 H26B 0.9600 .
C26 H26C 0.9600 .
C27 H27A 0.9600 .
C27 H27B 0.9600 .
C27 H27C 0.9600 .
C28 H28A 0.9300 .
C29 H29A 0.9600 .
C29 H29B 0.9600 .
C29 H29C 0.9600 .
C30 H30A 0.9600 .
C30 H30B 0.9600 .
C30 H30C 0.9600 .
